data_2223894
loop_
_publ_author_name
'Lin, Cui-Hua'
'Liu, Nai-Sheng'
'Jian, Fang-Fang'

_publ_section_title
;
 2-Amino-4,6-dimethylpyrimidinium dihydrogenphosphate
;
_journal_coeditor_code LH2909
_journal_issue 11
_journal_name_full 'Acta Crystallographica Section E'
_journal_page_first o2639
_journal_paper_doi 10.1107/S160053680903880X
_journal_volume 65
_journal_year 2009
_chemical_formula_iupac 'C6 H10 N3 +, H2 P O4 -'
_chemical_formula_moiety 'C6 H10 N3 +, H2 O4 P -'
_chemical_formula_sum 'C6 H12 N3 O4 P'
_chemical_formula_weight 221.16
_chemical_name_systematic
;
2-Amino-4,6-dimethylpyrimidinium dihydrogenphosphate
;
_space_group_IT_number 14
_symmetry_cell_setting monoclinic
_symmetry_space_group_name_Hall '-P 2yn'
_symmetry_space_group_name_H-M 'P 1 21/n 1'
_atom_sites_solution_hydrogens geom
_atom_sites_solution_primary direct
_atom_sites_solution_secondary difmap
_audit_creation_method SHELXL-97
_cell_angle_alpha 90.00
_cell_angle_beta 95.55(3)
_cell_angle_gamma 90.00
_cell_formula_units_Z 4
_cell_length_a 11.743(2)
_cell_length_b 4.8266(10)
_cell_length_c 16.940(3)
_cell_measurement_reflns_used 1973
_cell_measurement_temperature 293(2)
_cell_measurement_theta_max 27.47
_cell_measurement_theta_min 3.49
_cell_volume 955.6(3)
_computing_cell_refinement 'SAINT (Bruker, 1997)'
_computing_data_collection 'SMART (Bruker, 1997)'
_computing_data_reduction 'SAINT (Bruker, 1997)'
_computing_molecular_graphics 'PLATON (Spek, 2009)'
_computing_publication_material 'SHELXTL (Sheldrick, 2008)'
_computing_structure_refinement 'SHELXL97 (Sheldrick, 2008)'
_computing_structure_solution 'SHELXS97 (Sheldrick, 2008)'
_diffrn_ambient_temperature 293(2)
_diffrn_measured_fraction_theta_full 0.998
_diffrn_measured_fraction_theta_max 0.998
_diffrn_measurement_device_type 'Bruker SMART CCD'
_diffrn_measurement_method '\f and \w'
_diffrn_radiation_monochromator graphite
_diffrn_radiation_source 'fine-focus sealed tube'
_diffrn_radiation_type MoK\a
_diffrn_radiation_wavelength 0.71073
_diffrn_reflns_av_R_equivalents 0.0211
_diffrn_reflns_av_sigmaI/netI 0.0176
_diffrn_reflns_limit_h_max 15
_diffrn_reflns_limit_h_min -15
_diffrn_reflns_limit_k_max 5
_diffrn_reflns_limit_k_min -6
_diffrn_reflns_limit_l_max 21
_diffrn_reflns_limit_l_min -21
_diffrn_reflns_number 8743
_diffrn_reflns_theta_full 27.47
_diffrn_reflns_theta_max 27.47
_diffrn_reflns_theta_min 3.49
_exptl_absorpt_coefficient_mu 0.283
_exptl_absorpt_correction_type none
_exptl_crystal_colour colorless
_exptl_crystal_density_diffrn 1.537
_exptl_crystal_density_method 'not measured'
_exptl_crystal_description block
_exptl_crystal_F_000 464
_exptl_crystal_size_max 0.20
_exptl_crystal_size_mid 0.15
_exptl_crystal_size_min 0.11
_refine_diff_density_max 0.402
_refine_diff_density_min -0.407
_refine_ls_extinction_method none
_refine_ls_goodness_of_fit_ref 1.078
_refine_ls_hydrogen_treatment constr
_refine_ls_matrix_type full
_refine_ls_number_parameters 133
_refine_ls_number_reflns 2193
_refine_ls_number_restraints 0
_refine_ls_restrained_S_all 1.078
_refine_ls_R_factor_all 0.0391
_refine_ls_R_factor_gt 0.0353
_refine_ls_shift/su_max 0.001
_refine_ls_shift/su_mean 0.000
_refine_ls_structure_factor_coef Fsqd
_refine_ls_weighting_details 'calc w=1/[\s^2^(Fo^2^)+(0.0686P)^2^+0.3094P] where P=(Fo^2^+2Fc^2^)/3'
_refine_ls_weighting_scheme calc
_refine_ls_wR_factor_gt 0.1043
_refine_ls_wR_factor_ref 0.1079
_reflns_number_gt 1973
_reflns_number_total 2193
_reflns_threshold_expression I>2\s(I)
_cod_data_source_file lh2909.cif
_cod_data_source_block I
_cod_depositor_comments
;
The following automatic conversions were performed:
'_symmetry_cell_setting' value 'Monoclinic' changed to 'monoclinic'
according to '/home/saulius/struct/CIF-dictionaries/cif_core.dic'
dictionary named 'cif_core.dic' version 2.4.1 from 2010-06-29.

Automatic conversion script
Id: cif_fix_enum 1527 2010-12-29 10:47:43Z saulius 

The following automatic conversions were performed:

'_symmetry_cell_setting' value 'Monoclinic' changed to 'monoclinic'
according to /home/saulius/struct/CIF-dictionaries/cif_core.dic
dictionary named 'cif_core.dic' version 2.4.1 from 2010-06-29.

Automatic conversion script
Id: cif_fix_values 1715 2011-07-08 13:25:40Z adriana 
;
_cod_original_sg_symbol_H-M 'P 21/n'
_cod_database_code 2223894
_cod_database_fobs_code 2223894

loop_
_symmetry_equiv_pos_as_xyz
'x, y, z'
'-x+1/2, y+1/2, -z+1/2'
'-x, -y, -z'
'x-1/2, -y-1/2, z-1/2'

loop_
_atom_site_type_symbol
_atom_site_label
_atom_site_fract_x
_atom_site_fract_y
_atom_site_fract_z
_atom_site_U_iso_or_equiv
_atom_site_adp_type
_atom_site_calc_flag
_atom_site_refinement_flags
_atom_site_occupancy
_atom_site_disorder_assembly
_atom_site_disorder_group
P P1 0.09666(3) 0.22149(8) 0.74781(2) 0.02327(14) Uani d . 1 . .
O O1 0.17203(9) 0.3129(2) 0.82063(6) 0.0302(3) Uani d . 1 . .
O O2 0.01084(9) 0.4557(2) 0.71860(7) 0.0337(3) Uani d . 1 . .
H H2A 0.0243 0.6265 0.7326 0.085(9) Uiso d R 1 . .
O O3 0.02931(10) -0.0362(2) 0.76133(7) 0.0339(3) Uani d . 1 . .
N N1 0.20023(11) 0.0034(3) 0.95145(7) 0.0270(3) Uani d . 1 . .
H H1A 0.1936 0.0900 0.9021 0.052(6) Uiso d R 1 . .
O O4 0.16964(11) 0.1887(3) 0.67571(7) 0.0381(3) Uani d . 1 . .
H H4A 0.2241 0.0508 0.6822 0.084(9) Uiso d R 1 . .
N N3 0.02982(11) -0.2279(3) 0.91928(8) 0.0322(3) Uani d . 1 . .
H H3B -0.0198 -0.3692 0.9308 0.032(4) Uiso d R 1 . .
H H3A 0.0243 -0.1573 0.8748 0.044(6) Uiso d R 1 . .
C C1 0.12099(12) -0.1846(3) 0.96966(8) 0.0252(3) Uani d . 1 . .
N N2 0.13194(11) -0.3247(3) 1.03924(7) 0.0282(3) Uani d . 1 . .
C C4 0.29458(13) 0.0550(3) 1.00208(9) 0.0300(3) Uani d . 1 . .
C C2 0.22244(14) -0.2691(3) 1.09017(9) 0.0294(3) Uani d . 1 . .
C C3 0.30667(13) -0.0793(4) 1.07340(9) 0.0341(3) Uani d . 1 . .
H H3D 0.3695 -0.0453 1.1099 0.041 Uiso calc R 1 . .
C C6 0.37991(16) 0.2522(4) 0.97449(12) 0.0417(4) Uani d . 1 . .
H H6A 0.3427 0.4240 0.9594 0.063 Uiso calc R 1 . .
H H6B 0.4128 0.1748 0.9297 0.063 Uiso calc R 1 . .
H H6C 0.4391 0.2851 1.0166 0.063 Uiso calc R 1 . .
C C5 0.23093(16) -0.4213(4) 1.16774(9) 0.0429(4) Uani d . 1 . .
H H5A 0.1664 -0.5429 1.1690 0.064 Uiso calc R 1 . .
H H5B 0.2315 -0.2905 1.2105 0.064 Uiso calc R 1 . .
H H5C 0.3002 -0.5280 1.1734 0.064 Uiso calc R 1 . .

loop_
_atom_site_aniso_label
_atom_site_aniso_U_11
_atom_site_aniso_U_22
_atom_site_aniso_U_33
_atom_site_aniso_U_12
_atom_site_aniso_U_13
_atom_site_aniso_U_23
P1 0.0252(2) 0.0188(2) 0.0253(2) 0.00191(12) -0.00052(14) 0.00042(12)
O1 0.0312(6) 0.0308(6) 0.0274(5) -0.0050(4) -0.0039(4) 0.0044(4)
O2 0.0333(6) 0.0214(5) 0.0437(6) 0.0054(4) -0.0103(4) -0.0035(4)
O3 0.0404(6) 0.0207(5) 0.0400(6) -0.0048(4) 0.0005(5) 0.0003(4)
N1 0.0281(6) 0.0277(6) 0.0250(6) -0.0035(5) 0.0012(4) 0.0012(5)
O4 0.0470(7) 0.0380(7) 0.0305(6) 0.0135(5) 0.0099(5) 0.0051(5)
N3 0.0327(7) 0.0363(7) 0.0263(7) -0.0087(5) -0.0031(5) 0.0042(5)
C1 0.0265(7) 0.0256(7) 0.0236(7) -0.0009(5) 0.0026(5) -0.0008(5)
N2 0.0303(6) 0.0310(7) 0.0233(6) -0.0038(5) 0.0020(5) 0.0020(5)
C4 0.0277(7) 0.0296(7) 0.0322(7) -0.0034(6) 0.0008(5) -0.0019(6)
C2 0.0327(8) 0.0313(8) 0.0239(7) 0.0003(6) 0.0011(5) -0.0007(5)
C3 0.0310(8) 0.0391(9) 0.0308(7) -0.0049(7) -0.0040(6) 0.0005(6)
C6 0.0346(9) 0.0423(10) 0.0475(10) -0.0125(7) -0.0002(7) 0.0068(7)
C5 0.0479(10) 0.0532(11) 0.0261(7) -0.0066(8) -0.0032(6) 0.0089(7)

loop_
_atom_type_symbol
_atom_type_description
_atom_type_scat_dispersion_real
_atom_type_scat_dispersion_imag
_atom_type_scat_source
C C 0.0033 0.0016 'International Tables Vol C Tables 4.2.6.8 and 6.1.1.4'
H H 0.0000 0.0000 'International Tables Vol C Tables 4.2.6.8 and 6.1.1.4'
N N 0.0061 0.0033 'International Tables Vol C Tables 4.2.6.8 and 6.1.1.4'
O O 0.0106 0.0060 'International Tables Vol C Tables 4.2.6.8 and 6.1.1.4'
P P 0.1023 0.0942 'International Tables Vol C Tables 4.2.6.8 and 6.1.1.4'

loop_
_geom_angle_atom_site_label_1
_geom_angle_atom_site_label_2
_geom_angle_atom_site_label_3
_geom_angle_site_symmetry_1
_geom_angle_site_symmetry_3
_geom_angle
_geom_angle_publ_flag
O3 P1 O1 . . 113.08(6) ?
O3 P1 O2 . . 108.30(7) ?
O1 P1 O2 . . 110.84(7) ?
O3 P1 O4 . . 111.77(7) ?
O1 P1 O4 . . 110.13(7) ?
O2 P1 O4 . . 102.18(7) ?
P1 O2 H2A . . 120.4 ?
C1 N1 C4 . . 121.00(13) ?
C1 N1 H1A . . 120.3 ?
C4 N1 H1A . . 118.5 ?
P1 O4 H4A . . 113.9 ?
C1 N3 H3B . . 117.8 ?
C1 N3 H3A . . 120.9 ?
H3B N3 H3A . . 119.9 ?
N3 C1 N2 . . 119.12(14) ?
N3 C1 N1 . . 119.36(13) ?
N2 C1 N1 . . 121.51(13) ?
C2 N2 C1 . . 117.81(13) ?
N1 C4 C3 . . 118.72(14) ?
N1 C4 C6 . . 116.85(14) ?
C3 C4 C6 . . 124.41(15) ?
N2 C2 C3 . . 122.50(14) ?
N2 C2 C5 . . 116.78(14) ?
C3 C2 C5 . . 120.72(15) ?
C4 C3 C2 . . 118.42(14) ?
C4 C3 H3D . . 120.8 ?
C2 C3 H3D . . 120.8 ?
C4 C6 H6A . . 109.5 ?
C4 C6 H6B . . 109.5 ?
H6A C6 H6B . . 109.5 ?
C4 C6 H6C . . 109.5 ?
H6A C6 H6C . . 109.5 ?
H6B C6 H6C . . 109.5 ?
C2 C5 H5A . . 109.5 ?
C2 C5 H5B . . 109.5 ?
H5A C5 H5B . . 109.5 ?
C2 C5 H5C . . 109.5 ?
H5A C5 H5C . . 109.5 ?
H5B C5 H5C . . 109.5 ?

loop_
_geom_bond_atom_site_label_1
_geom_bond_atom_site_label_2
_geom_bond_site_symmetry_2
_geom_bond_distance
_geom_bond_publ_flag
P1 O3 . 1.5033(12) ?
P1 O1 . 1.5128(12) ?
P1 O2 . 1.5626(11) ?
P1 O4 . 1.5665(12) ?
O2 H2A . 0.8679 ?
N1 C1 . 1.3566(19) ?
N1 C4 . 1.3568(19) ?
N1 H1A . 0.9317 ?
O4 H4A . 0.9225 ?
N3 C1 . 1.3195(19) ?
N3 H3B . 0.9302 ?
N3 H3A . 0.8243 ?
C1 N2 . 1.3542(19) ?
N2 C2 . 1.330(2) ?
C4 C3 . 1.366(2) ?
C4 C6 . 1.490(2) ?
C2 C3 . 1.397(2) ?
C2 C5 . 1.500(2) ?
C3 H3D . 0.9300 ?
C6 H6A . 0.9600 ?
C6 H6B . 0.9600 ?
C6 H6C . 0.9600 ?
C5 H5A . 0.9600 ?
C5 H5B . 0.9600 ?
C5 H5C . 0.9600 ?

loop_
_geom_hbond_atom_site_label_D
_geom_hbond_atom_site_label_H
_geom_hbond_atom_site_label_A
_geom_hbond_site_symmetry_A
_geom_hbond_distance_DH
_geom_hbond_distance_HA
_geom_hbond_distance_DA
_geom_hbond_angle_DHA
_geom_hbond_publ_flag
N1 H1A O1 . 0.93 1.75 2.667(2) 168 y
O2 H2A O3 1_565 0.87 1.70 2.560(2) 171 y
N3 H3A O3 . 0.82 2.02 2.831(2) 170 y
N3 H3B N2 3_547 0.93 2.07 3.004(2) 178 y
O4 H4A O1 2_546 0.92 1.68 2.594(2) 171 y
C3 H3D O2 4_666 0.93 2.40 3.319(2) 171 y

loop_
_cod_related_entry_id
_cod_related_entry_database
_cod_related_entry_code
1 ChemSpider 30655925
